data_7108500
loop_
_publ_author_name
'Louis J. Farrugia'
'James H. Gall'
'David D. MacNicol'

_publ_section_title
;
 1,2,4,5-Tetrakis(phenylsulfonyl)benzene: a novel quadruped host with D2
 symmetry having ordered sulfolane and cycloheptanone guests
;
_journal_name_full Chem.Commun.
_journal_page_first 10600
_journal_paper_doi 10.1039/c2cc35647c
_journal_volume 48
_journal_year 2012
_chemical_compound_source 'synthesis as described'
_chemical_formula_moiety 'C30 H22 O8 S4, 2(C4 H8 O2 S)'
_chemical_formula_sum 'C38 H38 O12 S6'
_chemical_formula_weight 879.04
_chemical_name_systematic
;
?
;
_space_group_IT_number 15
_symmetry_cell_setting monoclinic
_symmetry_Int_Tables_number 15
_symmetry_space_group_name_Hall '-I 2ya'
_symmetry_space_group_name_H-M 'I 1 2/a 1'
_atom_sites_solution_hydrogens geom
_atom_sites_solution_primary direct
_atom_sites_solution_secondary difmap
_audit_conform_dict_location ftp://ftp.iucr.org/pub/cif_core.dic
_audit_conform_dict_name cif_core.dic
_audit_conform_dict_version 2.4
_audit_creation_date 2010-06-07T14:18:31-00:00
_audit_creation_method 'WinGX routine CIF_UPDATE'
_cell_angle_alpha 90
_cell_angle_beta 90.916(6)
_cell_angle_gamma 90
_cell_formula_units_Z 4
_cell_length_a 18.3523(13)
_cell_length_b 11.5228(8)
_cell_length_c 18.6286(14)
_cell_measurement_reflns_used 9895
_cell_measurement_temperature 100(2)
_cell_measurement_theta_max 34.8173
_cell_measurement_theta_min 2.2197
_cell_measurement_wavelength 0.71073
_cell_volume 3938.9(5)
_computing_cell_refinement 'SAINT V7.68A integration software'
_computing_data_collection 'Bruker APEX2 software'
_computing_data_reduction 'SORTAV (Blessing, 1995)'
_computing_molecular_graphics 'Ortep-3 for Windows (Farrugia, 1997)'
_computing_publication_material 'WinGX publication routines (Farrugia, 1999)'
_computing_structure_refinement 'SHELXL-97 (Sheldrick, 2008)'
_computing_structure_solution 'SIR92 (Giacovazzo et al, 1993)'
_diffrn_ambient_temperature 100(2)
_diffrn_detector 'APEX-II CCD'
_diffrn_measured_fraction_theta_full 0.998
_diffrn_measured_fraction_theta_max 0.998
_diffrn_measurement_device '\k-geometry diffractometer'
_diffrn_measurement_device_type 'Bruker APEX-II'
_diffrn_measurement_method '\f or \w oscillation scans'
_diffrn_orient_matrix_type 'x-axis to radiation source'
_diffrn_orient_matrix_UB_11 -0.468577E-1
_diffrn_orient_matrix_UB_12 -0.248359E-1
_diffrn_orient_matrix_UB_13 -0.676418E-1
_diffrn_orient_matrix_UB_21 0.142704E-1
_diffrn_orient_matrix_UB_22 -0.831481E-1
_diffrn_orient_matrix_UB_23 0.198537E-1
_diffrn_orient_matrix_UB_31 -0.21978E-1
_diffrn_orient_matrix_UB_32 -0.103759E-2
_diffrn_orient_matrix_UB_33 0.280888E-1
_diffrn_radiation_monochromator graphite
_diffrn_radiation_probe x-ray
_diffrn_radiation_type MoK\a
_diffrn_radiation_wavelength 0.71073
_diffrn_reflns_av_R_equivalents 0.035
_diffrn_reflns_av_unetI/netI 0.0338
_diffrn_reflns_limit_h_max 29
_diffrn_reflns_limit_h_min -29
_diffrn_reflns_limit_k_max 18
_diffrn_reflns_limit_k_min -18
_diffrn_reflns_limit_l_max 29
_diffrn_reflns_limit_l_min -19
_diffrn_reflns_number 60930
_diffrn_reflns_reduction_process
;
Scaled and merged with Sortav
R.H. Blessing, (1987) Cryst. Rev. 1, 3-58
R.H. Blessing, (1989) J. Appl. Cryst. 22, 396-397
After data reduction, the structure was transformed from the input space
group of C2/c (having a beta angle of ~134 deg) to the non-standard I2/a
cell with a beta angle closer to 90 deg. This was done to remove many high
correlations in the refinement.
The data given for _diffrn_reflns_limit_h_min etc are for the original C2/c
cell
;
_diffrn_reflns_theta_full 34.89
_diffrn_reflns_theta_max 34.89
_diffrn_reflns_theta_min 2.08
_diffrn_source 'sealed x-ray tube'
_exptl_absorpt_coefficient_mu 0.411
_exptl_absorpt_correction_T_max 0.747
_exptl_absorpt_correction_T_min 0.663
_exptl_absorpt_correction_type multi-scan
_exptl_absorpt_process_details
;
SADABS-2008/1 - Bruker AXS area detector scaling and absorption correction
;
_exptl_crystal_colour colourless
_exptl_crystal_density_diffrn 1.482
_exptl_crystal_density_method 'not measured'
_exptl_crystal_description prism
_exptl_crystal_F_000 1832
_exptl_crystal_size_max 0.35
_exptl_crystal_size_mid 0.2
_exptl_crystal_size_min 0.2
_refine_diff_density_max 0.857
_refine_diff_density_min -0.284
_refine_diff_density_rms 0.092
_refine_ls_extinction_method none
_refine_ls_goodness_of_fit_ref 1.071
_refine_ls_hydrogen_treatment constr
_refine_ls_matrix_type full
_refine_ls_number_parameters 253
_refine_ls_number_reflns 8583
_refine_ls_number_restraints 0
_refine_ls_restrained_S_all 1.071
_refine_ls_R_factor_all 0.0443
_refine_ls_R_factor_gt 0.0366
_refine_ls_shift/su_max 0.001
_refine_ls_shift/su_mean 0
_refine_ls_structure_factor_coef Fsqd
_refine_ls_weighting_details 'calc w=1/[\s^2^(Fo^2^)+(0.0584P)^2^+1.8791P] where P=(Fo^2^+2Fc^2^)/3'
_refine_ls_weighting_scheme calc
_refine_ls_wR_factor_gt 0.1021
_refine_ls_wR_factor_ref 0.1056
_reflns_number_gt 7301
_reflns_number_total 8583
_reflns_threshold_expression >2\s(I)
_cod_data_source_file c2cc35647c.txt
_cod_data_source_block compound_1a
_cod_original_sg_symbol_H-M 'I 2/a'
_cod_database_code 7108500

loop_
_symmetry_equiv_pos_as_xyz
'x, y, z'
'-x+1/2, y, -z'
'x+1/2, y+1/2, z+1/2'
'-x+1, y+1/2, -z+1/2'
'-x, -y, -z'
'x-1/2, -y, z'
'-x+1/2, -y+1/2, -z+1/2'
'x, -y+1/2, z+1/2'

loop_
_atom_site_label
_atom_site_type_symbol
_atom_site_fract_x
_atom_site_fract_y
_atom_site_fract_z
_atom_site_U_iso_or_equiv
_atom_site_adp_type
_atom_site_occupancy
_atom_site_symmetry_multiplicity
_atom_site_calc_flag
_atom_site_refinement_flags
S1 S 0.827494(12) 1.06162(2) 0.446493(12) 0.01374(5) Uani 1 1 d .
S2 S 0.835363(12) 0.59967(2) 0.455889(12) 0.01366(5) Uani 1 1 d .
O11 O 0.77411(4) 1.14569(7) 0.42371(4) 0.01724(13) Uani 1 1 d .
O12 O 0.87834(4) 1.01916(7) 0.39431(4) 0.02018(14) Uani 1 1 d .
O21 O 0.90528(4) 0.64676(7) 0.43727(5) 0.02013(14) Uani 1 1 d .
O22 O 0.83178(4) 0.51690(7) 0.51362(4) 0.01732(13) Uani 1 1 d .
C1 C 0.78137(5) 0.93514(8) 0.47906(5) 0.01269(14) Uani 1 1 d .
C2 C 0.81220(5) 0.82967(8) 0.45935(5) 0.01316(14) Uani 1 1 d .
H2 H 0.855 0.8297 0.4313 0.016 Uiso 1 1 calc R
C3 C 0.78183(5) 0.72414(8) 0.47982(5) 0.01205(14) Uani 1 1 d .
C111 C 0.87727(5) 1.11581(8) 0.52059(5) 0.01533(15) Uani 1 1 d .
C112 C 0.91865(7) 1.04064(10) 0.56271(7) 0.0269(2) Uani 1 1 d .
H112 H 0.9184 0.9596 0.5533 0.032 Uiso 1 1 calc R
C113 C 0.96046(7) 1.08587(12) 0.61894(8) 0.0302(3) Uani 1 1 d .
H113 H 0.9882 1.0354 0.649 0.036 Uiso 1 1 calc R
C114 C 0.96178(6) 1.20441(11) 0.63121(7) 0.0248(2) Uani 1 1 d .
H114 H 0.9912 1.2352 0.6691 0.03 Uiso 1 1 calc R
C115 C 0.92028(7) 1.27845(10) 0.58823(7) 0.0253(2) Uani 1 1 d .
H115 H 0.9216 1.3598 0.5966 0.03 Uiso 1 1 calc R
C116 C 0.87682(6) 1.23400(9) 0.53303(6) 0.02059(18) Uani 1 1 d .
H116 H 0.8473 1.284 0.5043 0.025 Uiso 1 1 calc R
C211 C 0.79646(5) 0.53921(9) 0.37751(5) 0.01578(16) Uani 1 1 d .
C212 C 0.76640(6) 0.42858(9) 0.37998(5) 0.01871(17) Uani 1 1 d .
H212 H 0.7632 0.3882 0.4243 0.022 Uiso 1 1 calc R
C213 C 0.74118(7) 0.37794(10) 0.31667(6) 0.0242(2) Uani 1 1 d .
H213 H 0.7209 0.3021 0.3173 0.029 Uiso 1 1 calc R
C214 C 0.74565(8) 0.43837(12) 0.25232(6) 0.0284(2) Uani 1 1 d .
H214 H 0.728 0.4037 0.2092 0.034 Uiso 1 1 calc R
C215 C 0.77573(8) 0.54906(12) 0.25039(6) 0.0301(3) Uani 1 1 d .
H215 H 0.7785 0.5895 0.2061 0.036 Uiso 1 1 calc R
C216 C 0.80177(7) 0.60062(10) 0.31341(6) 0.0231(2) Uani 1 1 d .
H216 H 0.8227 0.676 0.3127 0.028 Uiso 1 1 calc R
S3 S -0.079858(14) 0.73835(2) 0.662775(13) 0.01788(6) Uani 1 1 d .
O31 O -0.14866(5) 0.76585(9) 0.62825(5) 0.02625(17) Uani 1 1 d .
O32 O -0.05688(5) 0.80922(9) 0.72274(5) 0.02820(18) Uani 1 1 d .
C31 C -0.00800(7) 0.73429(11) 0.59833(7) 0.0254(2) Uani 1 1 d .
H31A H -0.0269 0.7549 0.5499 0.03 Uiso 1 1 calc R
H31B H 0.0313 0.7893 0.6119 0.03 Uiso 1 1 calc R
C32 C 0.02043(8) 0.60929(12) 0.59943(8) 0.0321(3) Uani 1 1 d .
H32A H -0.0041 0.5632 0.5612 0.038 Uiso 1 1 calc R
H32B H 0.0735 0.6084 0.5909 0.038 Uiso 1 1 calc R
C33 C 0.00441(7) 0.55741(11) 0.67319(7) 0.0283(2) Uani 1 1 d .
H33A H 0.0107 0.4721 0.6726 0.034 Uiso 1 1 calc R
H33B H 0.0374 0.5906 0.7104 0.034 Uiso 1 1 calc R
C34 C -0.07466(7) 0.58941(11) 0.68791(7) 0.0273(2) Uani 1 1 d .
H34A H -0.086 0.579 0.7393 0.033 Uiso 1 1 calc R
H34B H -0.1087 0.5417 0.6586 0.033 Uiso 1 1 calc R

loop_
_atom_site_aniso_label
_atom_site_aniso_U_11
_atom_site_aniso_U_22
_atom_site_aniso_U_33
_atom_site_aniso_U_23
_atom_site_aniso_U_13
_atom_site_aniso_U_12
S1 0.01650(10) 0.01061(10) 0.01413(9) 0.00126(7) 0.00045(7) -0.00110(7)
S2 0.01453(10) 0.01041(10) 0.01603(10) -0.00110(7) -0.00024(7) 0.00128(7)
O11 0.0212(3) 0.0135(3) 0.0170(3) 0.0034(2) -0.0028(2) 0.0011(2)
O12 0.0235(3) 0.0172(3) 0.0201(3) 0.0007(3) 0.0076(3) -0.0012(3)
O21 0.0144(3) 0.0165(3) 0.0296(4) -0.0024(3) 0.0028(3) 0.0003(2)
O22 0.0221(3) 0.0130(3) 0.0168(3) 0.0016(2) -0.0031(2) 0.0034(2)
C1 0.0154(3) 0.0101(3) 0.0125(3) 0.0003(3) -0.0007(3) -0.0002(3)
C2 0.0148(3) 0.0104(3) 0.0143(3) -0.0002(3) 0.0001(3) -0.0002(3)
C3 0.0134(3) 0.0101(3) 0.0125(3) -0.0007(3) -0.0012(3) 0.0004(3)
C111 0.0147(3) 0.0123(4) 0.0188(4) 0.0002(3) -0.0021(3) -0.0009(3)
C112 0.0325(6) 0.0151(5) 0.0327(6) -0.0016(4) -0.0152(4) 0.0038(4)
C113 0.0315(6) 0.0234(6) 0.0352(6) -0.0016(4) -0.0172(5) 0.0039(4)
C114 0.0216(5) 0.0238(5) 0.0286(5) -0.0038(4) -0.0070(4) -0.0031(4)
C115 0.0288(5) 0.0164(5) 0.0303(5) -0.0039(4) -0.0071(4) -0.0038(4)
C116 0.0237(4) 0.0129(4) 0.0250(5) -0.0005(3) -0.0053(4) -0.0004(3)
C211 0.0203(4) 0.0129(4) 0.0142(3) -0.0014(3) 0.0015(3) 0.0008(3)
C212 0.0264(5) 0.0131(4) 0.0166(4) -0.0018(3) -0.0010(3) 0.0001(3)
C213 0.0348(6) 0.0183(5) 0.0193(4) -0.0048(3) -0.0028(4) -0.0019(4)
C214 0.0426(7) 0.0265(6) 0.0162(4) -0.0045(4) -0.0028(4) -0.0006(5)
C215 0.0472(7) 0.0291(6) 0.0140(4) 0.0011(4) 0.0013(4) -0.0039(5)
C216 0.0330(5) 0.0199(5) 0.0166(4) 0.0017(3) 0.0029(4) -0.0034(4)
S3 0.01874(11) 0.01682(11) 0.01798(11) -0.00267(8) -0.00290(8) 0.00294(8)
O31 0.0224(4) 0.0303(5) 0.0258(4) -0.0027(3) -0.0077(3) 0.0058(3)
O32 0.0309(4) 0.0274(4) 0.0259(4) -0.0108(3) -0.0095(3) 0.0064(3)
C31 0.0259(5) 0.0212(5) 0.0293(5) 0.0009(4) 0.0052(4) 0.0046(4)
C32 0.0350(6) 0.0266(6) 0.0348(6) 0.0007(5) 0.0056(5) 0.0127(5)
C33 0.0310(6) 0.0213(5) 0.0325(6) 0.0017(4) -0.0043(4) 0.0077(4)
C34 0.0304(6) 0.0205(5) 0.0311(6) 0.0033(4) 0.0014(4) 0.0013(4)

loop_
_atom_type_symbol
_atom_type_description
_atom_type_scat_dispersion_real
_atom_type_scat_dispersion_imag
_atom_type_scat_source
S S 0.1246 0.1234 'International Tables Vol C Tables 4.2.6.8 and 6.1.1.4'
O O 0.0106 0.006 'International Tables Vol C Tables 4.2.6.8 and 6.1.1.4'
C C 0.0033 0.0016 'International Tables Vol C Tables 4.2.6.8 and 6.1.1.4'
H H 0 0 'International Tables Vol C Tables 4.2.6.8 and 6.1.1.4'

loop_
_geom_angle_atom_site_label_1
_geom_angle_atom_site_label_2
_geom_angle_atom_site_label_3
_geom_angle
_geom_angle_site_symmetry_1
_geom_angle_site_symmetry_3
O11 S1 O12 118.33(5) . .
O11 S1 C111 109.62(5) . .
O12 S1 C111 108.41(5) . .
O11 S1 C1 108.90(4) . .
O12 S1 C1 105.41(5) . .
C111 S1 C1 105.36(4) . .
O22 S2 O21 118.74(5) . .
O22 S2 C211 109.56(5) . .
O21 S2 C211 107.50(5) . .
O22 S2 C3 108.15(4) . .
O21 S2 C3 104.57(4) . .
C211 S2 C3 107.79(4) . .
C2 C1 C1 119.21(5) . 2_656
C2 C1 S1 115.05(7) . .
C1 C1 S1 125.74(3) 2_656 .
C1 C2 C3 121.57(8) . .
C1 C2 H2 119.2 . .
C3 C2 H2 119.2 . .
C2 C3 C3 119.22(5) . 2_656
C2 C3 S2 113.93(7) . .
C3 C3 S2 126.67(3) 2_656 .
C116 C111 C112 121.70(9) . .
C116 C111 S1 118.52(8) . .
C112 C111 S1 119.70(8) . .
C111 C112 C113 118.88(11) . .
C111 C112 H112 120.6 . .
C113 C112 H112 120.6 . .
C114 C113 C112 120.14(11) . .
C114 C113 H113 119.9 . .
C112 C113 H113 119.9 . .
C113 C114 C115 120.18(10) . .
C113 C114 H114 119.9 . .
C115 C114 H114 119.9 . .
C114 C115 C116 120.21(11) . .
C114 C115 H115 119.9 . .
C116 C115 H115 119.9 . .
C111 C116 C115 118.86(10) . .
C111 C116 H116 120.6 . .
C115 C116 H116 120.6 . .
C212 C211 C216 121.85(9) . .
C212 C211 S2 119.45(7) . .
C216 C211 S2 118.52(8) . .
C213 C212 C211 118.96(10) . .
C213 C212 H212 120.5 . .
C211 C212 H212 120.5 . .
C212 C213 C214 119.90(11) . .
C212 C213 H213 120 . .
C214 C213 H213 120 . .
C213 C214 C215 120.72(11) . .
C213 C214 H214 119.6 . .
C215 C214 H214 119.6 . .
C214 C215 C216 120.01(11) . .
C214 C215 H215 120 . .
C216 C215 H215 120 . .
C211 C216 C215 118.55(11) . .
C211 C216 H216 120.7 . .
C215 C216 H216 120.7 . .
O32 S3 O31 117.65(5) . .
O32 S3 C34 109.17(6) . .
O31 S3 C34 111.81(6) . .
O32 S3 C31 108.88(6) . .
O31 S3 C31 110.73(6) . .
C34 S3 C31 96.53(6) . .
C32 C31 S3 105.59(9) . .
C32 C31 H31A 110.6 . .
S3 C31 H31A 110.6 . .
C32 C31 H31B 110.6 . .
S3 C31 H31B 110.6 . .
H31A C31 H31B 108.8 . .
C33 C32 C31 107.99(10) . .
C33 C32 H32A 110.1 . .
C31 C32 H32A 110.1 . .
C33 C32 H32B 110.1 . .
C31 C32 H32B 110.1 . .
H32A C32 H32B 108.4 . .
C34 C33 C32 105.29(10) . .
C34 C33 H33A 110.7 . .
C32 C33 H33A 110.7 . .
C34 C33 H33B 110.7 . .
C32 C33 H33B 110.7 . .
H33A C33 H33B 108.8 . .
C33 C34 S3 103.45(9) . .
C33 C34 H34A 111.1 . .
S3 C34 H34A 111.1 . .
C33 C34 H34B 111.1 . .
S3 C34 H34B 111.1 . .
H34A C34 H34B 109 . .

loop_
_geom_bond_atom_site_label_1
_geom_bond_atom_site_label_2
_geom_bond_distance
_geom_bond_site_symmetry_2
S1 O11 1.4370(8) .
S1 O12 1.4436(8) .
S1 C111 1.7577(10) .
S1 C1 1.7959(9) .
S2 O22 1.4397(8) .
S2 O21 1.4407(8) .
S2 C211 1.7590(10) .
S2 C3 1.7986(9) .
C1 C2 1.3923(13) .
C1 C1 1.4010(18) 2_656
C2 C3 1.3934(13) .
C2 H2 0.95 .
C3 C3 1.3995(18) 2_656
C111 C116 1.3815(15) .
C111 C112 1.3867(15) .
C112 C113 1.3900(16) .
C112 H112 0.95 .
C113 C114 1.3850(18) .
C113 H113 0.95 .
C114 C115 1.3891(17) .
C114 H114 0.95 .
C115 C116 1.3892(15) .
C115 H115 0.95 .
C116 H116 0.95 .
C211 C212 1.3900(14) .
C211 C216 1.3927(14) .
C212 C213 1.3886(15) .
C212 H212 0.95 .
C213 C214 1.3898(17) .
C213 H213 0.95 .
C214 C215 1.3906(19) .
C214 H214 0.95 .
C215 C216 1.3934(17) .
C215 H215 0.95 .
C216 H216 0.95 .
S3 O32 1.4414(9) .
S3 O31 1.4431(9) .
S3 C34 1.7811(13) .
S3 C31 1.7981(12) .
C31 C32 1.5320(18) .
C31 H31A 0.99 .
C31 H31B 0.99 .
C32 C33 1.531(2) .
C32 H32A 0.99 .
C32 H32B 0.99 .
C33 C34 1.5263(18) .
C33 H33A 0.99 .
C33 H33B 0.99 .
C34 H34A 0.99 .
C34 H34B 0.99 .

loop_
_geom_torsion_atom_site_label_1
_geom_torsion_atom_site_label_2
_geom_torsion_atom_site_label_3
_geom_torsion_atom_site_label_4
_geom_torsion
_geom_torsion_site_symmetry_1
_geom_torsion_site_symmetry_4
O11 S1 C1 C2 139.46(7) . .
O12 S1 C1 C2 11.53(8) . .
C111 S1 C1 C2 -103.01(7) . .
O11 S1 C1 C1 -40.11(12) . 2_656
O12 S1 C1 C1 -168.04(11) . 2_656
C111 S1 C1 C1 77.42(12) . 2_656
C1 C1 C2 C3 0.50(16) 2_656 .
S1 C1 C2 C3 -179.10(7) . .
C1 C2 C3 C3 1.03(15) . 2_656
C1 C2 C3 S2 -174.31(7) . .
O22 S2 C3 C2 141.47(7) . .
O21 S2 C3 C2 14.03(8) . .
C211 S2 C3 C2 -100.16(7) . .
O22 S2 C3 C3 -33.46(12) . 2_656
O21 S2 C3 C3 -160.90(11) . 2_656
C211 S2 C3 C3 84.92(11) . 2_656
O11 S1 C111 C116 -19.28(10) . .
O12 S1 C111 C116 111.24(9) . .
C1 S1 C111 C116 -136.32(9) . .
O11 S1 C111 C112 163.93(9) . .
O12 S1 C111 C112 -65.55(10) . .
C1 S1 C111 C112 46.89(10) . .
C116 C111 C112 C113 0.19(19) . .
S1 C111 C112 C113 176.88(11) . .
C111 C112 C113 C114 -1.5(2) . .
C112 C113 C114 C115 1.2(2) . .
C113 C114 C115 C116 0.5(2) . .
C112 C111 C116 C115 1.45(17) . .
S1 C111 C116 C115 -175.28(9) . .
C114 C115 C116 C111 -1.76(18) . .
O22 S2 C211 C212 2.17(10) . .
O21 S2 C211 C212 132.49(8) . .
C3 S2 C211 C212 -115.30(8) . .
O22 S2 C211 C216 -173.00(8) . .
O21 S2 C211 C216 -42.68(10) . .
C3 S2 C211 C216 69.54(9) . .
C216 C211 C212 C213 0.16(16) . .
S2 C211 C212 C213 -174.84(9) . .
C211 C212 C213 C214 -0.58(18) . .
C212 C213 C214 C215 0.5(2) . .
C213 C214 C215 C216 0.0(2) . .
C212 C211 C216 C215 0.31(17) . .
S2 C211 C216 C215 175.36(10) . .
C214 C215 C216 C211 -0.4(2) . .
O32 S3 C31 C32 111.90(9) . .
O31 S3 C31 C32 -117.27(9) . .
C34 S3 C31 C32 -0.96(10) . .
S3 C31 C32 C33 -25.71(13) . .
C31 C32 C33 C34 46.56(14) . .
C32 C33 C34 S3 -45.01(12) . .
O32 S3 C34 C33 -85.79(9) . .
O31 S3 C34 C33 142.27(8) . .
C31 S3 C34 C33 26.83(10) . .
